data_4506456
loop_
_publ_author_name
'Thakuria, Ranjit'
'Cherukuvada, Suryanarayan'
'Nangia, Ashwini'

_publ_section_title
;
 Crystal Structures of Pyrogallol, Its Hydrate, and Stable
 MultipleZ&#x2032; Cocrystals with N-Heterocycles Containing Metastable
 Conformers of Pyrogallol
;
_journal_issue 8
_journal_name_full 'Crystal Growth &amp; Design'
_journal_page_first 3944
_journal_paper_doi 10.1021/cg3003367
_journal_volume 12
_journal_year 2012
_chemical_formula_moiety 'C6 H6 O3, 2(C6 H6 N2 O)'
_chemical_formula_sum 'C18 H18 N4 O5'
_chemical_formula_weight 370.36
_chemical_name_systematic
; 
 2:4 complex of pyrogallol and isonicotinamide 
;
_space_group_IT_number 4
_symmetry_cell_setting monoclinic
_symmetry_space_group_name_Hall 'P 2yb'
_symmetry_space_group_name_H-M 'P 1 21 1'
_atom_sites_solution_hydrogens geom
_atom_sites_solution_primary direct
_atom_sites_solution_secondary difmap
_audit_creation_method SHELXL-97
_cell_angle_alpha 90.00
_cell_angle_beta 100.886(2)
_cell_angle_gamma 90.00
_cell_formula_units_Z 4
_cell_length_a 17.056(2)
_cell_length_b 5.8142(7)
_cell_length_c 18.163(2)
_cell_measurement_reflns_used 2867
_cell_measurement_temperature 100(2)
_cell_measurement_theta_max 23.40
_cell_measurement_theta_min 2.43
_cell_volume 1768.8(4)
_computing_cell_refinement 'Bruker SMART'
_computing_data_collection 'Bruker SMART'
_computing_data_reduction 'Bruker SAINT'
_computing_molecular_graphics 'Bruker SHELXTL'
_computing_publication_material 'Bruker SHELXTL'
_computing_structure_refinement 'SHELXL-97 (Sheldrick, 1997)'
_computing_structure_solution 'SHELXS-97 (Sheldrick, 1990)'
_diffrn_ambient_temperature 100(2)
_diffrn_measured_fraction_theta_full 0.996
_diffrn_measured_fraction_theta_max 0.996
_diffrn_measurement_device_type 'CCD area detector'
_diffrn_measurement_method 'phi and omega scans'
_diffrn_radiation_monochromator graphite
_diffrn_radiation_source 'fine-focus sealed tube'
_diffrn_radiation_type MoK\a
_diffrn_radiation_wavelength 0.71073
_diffrn_reflns_av_R_equivalents 0.0946
_diffrn_reflns_av_sigmaI/netI 0.1367
_diffrn_reflns_limit_h_max 20
_diffrn_reflns_limit_h_min -21
_diffrn_reflns_limit_k_max 7
_diffrn_reflns_limit_k_min -7
_diffrn_reflns_limit_l_max 22
_diffrn_reflns_limit_l_min -22
_diffrn_reflns_number 18448
_diffrn_reflns_theta_full 26.13
_diffrn_reflns_theta_max 26.13
_diffrn_reflns_theta_min 1.22
_exptl_absorpt_coefficient_mu 0.104
_exptl_absorpt_correction_T_max 0.9917
_exptl_absorpt_correction_T_min 0.9567
_exptl_absorpt_correction_type multi-scan
_exptl_absorpt_process_details 'Bruker AXS SADABS program'
_exptl_crystal_colour colorless
_exptl_crystal_density_diffrn 1.391
_exptl_crystal_density_method 'not measured'
_exptl_crystal_description needle
_exptl_crystal_F_000 776
_exptl_crystal_size_max 0.43
_exptl_crystal_size_mid 0.12
_exptl_crystal_size_min 0.08
_refine_diff_density_max 0.260
_refine_diff_density_min -0.237
_refine_diff_density_rms 0.061
_refine_ls_abs_structure_details 'Flack H D (1983), Acta Cryst. A39, 876-881'
_refine_ls_abs_structure_Flack -0.6(13)
_refine_ls_extinction_method none
_refine_ls_goodness_of_fit_ref 1.006
_refine_ls_hydrogen_treatment mixed
_refine_ls_matrix_type full
_refine_ls_number_parameters 543
_refine_ls_number_reflns 7006
_refine_ls_number_restraints 1
_refine_ls_restrained_S_all 1.006
_refine_ls_R_factor_all 0.1060
_refine_ls_R_factor_gt 0.0644
_refine_ls_shift/su_max 0.000
_refine_ls_shift/su_mean 0.000
_refine_ls_structure_factor_coef Fsqd
_refine_ls_weighting_details 'calc w=1/[\s^2^(Fo^2^)+(0.0304P)^2^+0.2026P] where P=(Fo^2^+2Fc^2^)/3'
_refine_ls_weighting_scheme calc
_refine_ls_wR_factor_gt 0.1192
_refine_ls_wR_factor_ref 0.1363
_reflns_number_gt 4733
_reflns_number_total 7006
_reflns_threshold_expression >2sigma(I)
_cod_data_source_file cg3003367_si_005.cif
_cod_data_source_block Pyrogallol_Isonicotinamide_4a
_cod_depositor_comments
;
The following automatic conversions were performed:

'_symmetry_cell_setting' value 'Monoclinic' changed to 'monoclinic'
according to /home/saulius/struct/CIF-dictionaries/cif_core.dic
dictionary named 'cif_core.dic' version 2.4.2 from 2011-04-26.

Automatic conversion script
Id: cif_fix_values 1891 2012-01-12 08:04:46Z andrius 
;
_cod_original_cell_volume 1768.7(4)
_cod_original_sg_symbol_H-M 'P2(1)   '
_cod_database_code 4506456

loop_
_symmetry_equiv_pos_as_xyz
'x, y, z'
'-x, y+1/2, -z'

loop_
_atom_site_label
_atom_site_type_symbol
_atom_site_fract_x
_atom_site_fract_y
_atom_site_fract_z
_atom_site_U_iso_or_equiv
_atom_site_adp_type
_atom_site_occupancy
_atom_site_symmetry_multiplicity
_atom_site_calc_flag
_atom_site_refinement_flags
C1 C 0.6999(2) 1.0666(7) 0.5503(2) 0.0158(9) Uani 1 1 d .
C2 C 0.7377(2) 0.8898(7) 0.5203(2) 0.0129(9) Uani 1 1 d .
C3 C 0.6919(2) 0.7277(7) 0.4721(2) 0.0174(10) Uani 1 1 d .
C4 C 0.6100(2) 0.7455(8) 0.4577(2) 0.0186(10) Uani 1 1 d .
H4 H 0.5787 0.6322 0.4279 0.022 Uiso 1 1 calc R
C5 C 0.5727(2) 0.9282(7) 0.4866(2) 0.0204(10) Uani 1 1 d .
H5 H 0.5163 0.9439 0.4743 0.024 Uiso 1 1 calc R
C6 C 0.6176(2) 1.0867(7) 0.5331(2) 0.0178(9) Uani 1 1 d .
H6 H 0.5920 1.2100 0.5534 0.021 Uiso 1 1 calc R
C7 C 0.8187(2) 0.5926(7) -0.0017(2) 0.0171(9) Uani 1 1 d .
C8 C 0.7688(2) 0.4312(7) 0.0213(2) 0.0141(9) Uani 1 1 d .
C9 C 0.8010(2) 0.2448(7) 0.0663(2) 0.0156(9) Uani 1 1 d .
C10 C 0.8832(2) 0.2242(7) 0.0872(2) 0.0189(10) Uani 1 1 d .
H10 H 0.9059 0.0956 0.1158 0.023 Uiso 1 1 calc R
C11 C 0.9319(2) 0.3917(7) 0.0662(2) 0.0213(10) Uani 1 1 d .
H11 H 0.9880 0.3807 0.0829 0.026 Uiso 1 1 calc R
C12 C 0.9012(2) 0.5752(8) 0.0213(2) 0.0191(9) Uani 1 1 d .
H12 H 0.9357 0.6871 0.0065 0.023 Uiso 1 1 calc R
C13 C 0.9102(2) 0.2462(7) 0.7448(2) 0.0153(9) Uani 1 1 d .
C14 C 0.9177(2) 0.3254(7) 0.8180(2) 0.0193(10) Uani 1 1 d .
H14 H 0.9424 0.4692 0.8323 0.023 Uiso 1 1 calc R
C15 C 0.8886(2) 0.1909(8) 0.8696(2) 0.0214(10) Uani 1 1 d .
H15 H 0.8934 0.2476 0.9193 0.026 Uiso 1 1 calc R
C16 C 0.8491(2) -0.0912(8) 0.7830(2) 0.0198(10) Uani 1 1 d .
H16 H 0.8257 -0.2379 0.7708 0.024 Uiso 1 1 calc R
C17 C 0.8760(2) 0.0315(7) 0.7275(2) 0.0180(10) Uani 1 1 d .
H17 H 0.8713 -0.0301 0.6785 0.022 Uiso 1 1 calc R
C18 C 0.9417(2) 0.3940(7) 0.6886(2) 0.0182(9) Uani 1 1 d .
C19 C 0.6199(2) 0.7675(7) 0.7896(2) 0.0135(9) Uani 1 1 d .
C20 C 0.6101(2) 0.8159(7) 0.7126(2) 0.0199(10) Uani 1 1 d .
H20 H 0.5846 0.9538 0.6927 0.024 Uiso 1 1 calc R
C21 C 0.6378(2) 0.6616(7) 0.6665(2) 0.0220(10) Uani 1 1 d .
H21 H 0.6308 0.6963 0.6145 0.026 Uiso 1 1 calc R
C22 C 0.6824(2) 0.4186(7) 0.7647(2) 0.0211(10) Uani 1 1 d .
H22 H 0.7079 0.2793 0.7832 0.025 Uiso 1 1 calc R
C23 C 0.6562(2) 0.5614(7) 0.8146(2) 0.0200(10) Uani 1 1 d .
H23 H 0.6628 0.5198 0.8660 0.024 Uiso 1 1 calc R
C24 C 0.5880(2) 0.9388(7) 0.8388(2) 0.0152(9) Uani 1 1 d .
C25 C 0.1130(2) 0.1344(7) 0.6581(2) 0.0128(9) Uani 1 1 d .
C26 C 0.1528(2) 0.3420(7) 0.6538(2) 0.0176(10) Uani 1 1 d .
H26 H 0.1557 0.4070 0.6064 0.021 Uiso 1 1 calc R
C27 C 0.1878(2) 0.4517(7) 0.7184(2) 0.0187(10) Uani 1 1 d .
H27 H 0.2147 0.5929 0.7144 0.022 Uiso 1 1 calc R
C28 C 0.1472(2) 0.1719(7) 0.7911(2) 0.0191(10) Uani 1 1 d .
H28 H 0.1448 0.1126 0.8393 0.023 Uiso 1 1 calc R
C29 C 0.1104(2) 0.0485(7) 0.7290(2) 0.0161(9) Uani 1 1 d .
H29 H 0.0838 -0.0921 0.7348 0.019 Uiso 1 1 calc R
C30 C 0.0733(2) 0.0185(7) 0.5869(2) 0.0159(9) Uani 1 1 d .
C31 C 0.4057(2) 0.6746(7) 0.8238(2) 0.0140(9) Uani 1 1 d .
C32 C 0.3634(2) 0.8801(7) 0.8152(2) 0.0189(10) Uani 1 1 d .
H32 H 0.3541 0.9627 0.8578 0.023 Uiso 1 1 calc R
C33 C 0.3354(2) 0.9623(8) 0.7442(2) 0.0213(10) Uani 1 1 d .
H33 H 0.3065 1.1029 0.7392 0.026 Uiso 1 1 calc R
C34 C 0.3865(2) 0.6575(7) 0.6897(2) 0.0206(10) Uani 1 1 d .
H34 H 0.3942 0.5780 0.6459 0.025 Uiso 1 1 calc R
C35 C 0.4176(2) 0.5622(8) 0.7593(2) 0.0195(10) Uani 1 1 d .
H35 H 0.4466 0.4219 0.7628 0.023 Uiso 1 1 calc R
C36 C 0.4382(2) 0.5891(7) 0.9018(2) 0.0160(9) Uani 1 1 d .
H1A H 0.707(4) 1.304(12) 0.633(3) 0.10(2) Uiso 1 1 d .
H2A H 0.833(3) 0.780(9) 0.519(3) 0.031(17) Uiso 1 1 d .
H3A H 0.690(4) 0.459(13) 0.401(4) 0.12(2) Uiso 1 1 d .
H4A H 0.805(3) 0.811(9) -0.079(3) 0.049(18) Uiso 1 1 d .
H5A H 0.656(3) 0.352(8) 0.021(3) 0.046(15) Uiso 1 1 d .
H6A H 0.767(4) 0.000(12) 0.125(3) 0.10(2) Uiso 1 1 d .
H8A H 0.490(3) 0.294(10) 0.877(3) 0.053(17) Uiso 1 1 d .
H2B H 0.919(2) 0.433(7) 0.581(2) 0.019(12) Uiso 1 1 d .
H4B H 0.654(2) 0.816(8) 0.926(2) 0.029(14) Uiso 1 1 d .
H6B H 0.029(2) -0.236(7) 0.638(2) 0.025(12) Uiso 1 1 d .
H8B H 0.499(3) 0.345(8) 0.959(3) 0.039(14) Uiso 1 1 d .
H2C H 0.859(3) 0.286(9) 0.606(3) 0.059(17) Uiso 1 1 d .
H4C H 0.598(3) 1.027(11) 0.939(3) 0.064(19) Uiso 1 1 d .
H6C H 0.004(3) -0.235(9) 0.547(3) 0.044(15) Uiso 1 1 d .
N1 N 0.85426(19) -0.0128(6) 0.85379(18) 0.0199(8) Uani 1 1 d .
N2 N 0.9137(2) 0.3446(7) 0.6171(2) 0.0224(9) Uani 1 1 d .
N3 N 0.6744(2) 0.4632(6) 0.69103(19) 0.0209(8) Uani 1 1 d .
N4 N 0.6168(2) 0.9233(7) 0.9120(2) 0.0237(9) Uani 1 1 d .
N5 N 0.18613(19) 0.3700(6) 0.78713(18) 0.0184(8) Uani 1 1 d .
N6 N 0.0352(2) -0.1763(6) 0.5915(2) 0.0188(9) Uani 1 1 d .
N7 N 0.3464(2) 0.8549(6) 0.68161(18) 0.0203(8) Uani 1 1 d .
N8 N 0.4760(2) 0.3897(7) 0.9090(2) 0.0220(9) Uani 1 1 d .
O1 O 0.74720(16) 1.2146(5) 0.59788(15) 0.0206(7) Uani 1 1 d .
O2 O 0.81942(18) 0.8782(6) 0.53737(17) 0.0218(8) Uani 1 1 d .
O3 O 0.73485(16) 0.5588(5) 0.44550(16) 0.0221(7) Uani 1 1 d .
O4 O 0.78188(18) 0.7658(5) -0.04652(17) 0.0209(7) Uani 1 1 d .
O5 O 0.68843(16) 0.4595(5) -0.00025(15) 0.0185(7) Uani 1 1 d .
O6 O 0.74719(16) 0.0985(5) 0.08663(16) 0.0205(7) Uani 1 1 d .
O7 O 0.99030(16) 0.5501(5) 0.70989(15) 0.0212(7) Uani 1 1 d .
O8 O 0.53753(16) 1.0810(5) 0.81081(15) 0.0206(7) Uani 1 1 d .
O9 O 0.07617(15) 0.1108(5) 0.52496(14) 0.0173(7) Uani 1 1 d .
O10 O 0.42890(15) 0.7060(5) 0.95717(14) 0.0176(7) Uani 1 1 d .

loop_
_atom_site_aniso_label
_atom_site_aniso_U_11
_atom_site_aniso_U_22
_atom_site_aniso_U_33
_atom_site_aniso_U_23
_atom_site_aniso_U_13
_atom_site_aniso_U_12
C1 0.020(2) 0.018(2) 0.009(2) -0.0021(19) 0.0015(17) -0.005(2)
C2 0.009(2) 0.018(2) 0.010(2) -0.0033(18) -0.0011(15) 0.0027(18)
C3 0.026(2) 0.014(2) 0.013(2) 0.0017(18) 0.0060(18) 0.005(2)
C4 0.017(2) 0.021(2) 0.018(2) -0.0024(19) 0.0028(18) -0.0063(19)
C5 0.019(2) 0.023(3) 0.018(2) -0.001(2) 0.0010(18) -0.001(2)
C6 0.026(2) 0.013(2) 0.016(2) -0.0048(19) 0.0087(18) 0.002(2)
C7 0.020(2) 0.020(2) 0.012(2) -0.0007(19) 0.0035(17) 0.002(2)
C8 0.012(2) 0.020(2) 0.012(2) -0.0034(18) 0.0039(16) -0.0046(18)
C9 0.021(2) 0.012(2) 0.014(2) 0.0025(18) 0.0041(17) -0.0008(19)
C10 0.018(2) 0.017(2) 0.021(2) 0.0031(19) 0.0018(18) 0.000(2)
C11 0.019(2) 0.021(3) 0.024(2) -0.005(2) 0.0057(18) 0.003(2)
C12 0.018(2) 0.024(2) 0.018(2) -0.002(2) 0.0085(17) -0.003(2)
C13 0.010(2) 0.020(2) 0.015(2) 0.0045(19) 0.0003(16) 0.0047(18)
C14 0.021(2) 0.020(2) 0.017(2) -0.0010(19) 0.0032(18) 0.004(2)
C15 0.023(2) 0.026(3) 0.016(2) 0.002(2) 0.0065(18) 0.002(2)
C16 0.016(2) 0.017(2) 0.024(2) 0.007(2) -0.0010(18) -0.0029(19)
C17 0.024(2) 0.021(3) 0.009(2) -0.0006(18) 0.0035(17) 0.000(2)
C18 0.020(2) 0.014(2) 0.022(2) -0.002(2) 0.0069(18) 0.000(2)
C19 0.014(2) 0.012(2) 0.015(2) -0.0020(18) 0.0036(17) -0.0043(18)
C20 0.025(2) 0.017(2) 0.017(2) 0.0002(19) 0.0020(18) -0.001(2)
C21 0.030(3) 0.018(2) 0.020(2) 0.002(2) 0.009(2) -0.001(2)
C22 0.021(2) 0.017(3) 0.025(2) -0.003(2) 0.0036(19) 0.001(2)
C23 0.030(2) 0.017(2) 0.014(2) 0.001(2) 0.0064(18) 0.000(2)
C24 0.018(2) 0.011(2) 0.019(2) -0.0046(19) 0.0079(17) -0.0021(19)
C25 0.014(2) 0.012(2) 0.012(2) -0.0036(16) 0.0014(16) 0.0029(17)
C26 0.018(2) 0.018(2) 0.018(2) 0.0032(19) 0.0065(18) 0.0039(19)
C27 0.023(2) 0.013(2) 0.021(2) -0.004(2) 0.0037(18) -0.0046(19)
C28 0.028(2) 0.021(2) 0.007(2) 0.0014(18) 0.0017(17) 0.005(2)
C29 0.018(2) 0.015(2) 0.015(2) -0.0041(19) 0.0035(17) 0.0007(19)
C30 0.013(2) 0.024(3) 0.010(2) -0.0002(19) 0.0003(16) 0.0030(19)
C31 0.015(2) 0.013(2) 0.015(2) 0.0012(18) 0.0029(16) -0.0024(17)
C32 0.020(2) 0.018(2) 0.018(2) -0.0096(19) 0.0023(17) -0.0008(19)
C33 0.021(2) 0.019(2) 0.022(2) 0.005(2) 0.0011(18) 0.003(2)
C34 0.032(3) 0.020(2) 0.010(2) 0.0001(18) 0.0020(18) 0.000(2)
C35 0.020(2) 0.023(2) 0.016(2) 0.001(2) 0.0032(17) 0.002(2)
C36 0.016(2) 0.019(2) 0.015(2) -0.0027(19) 0.0057(17) -0.005(2)
N1 0.0215(19) 0.022(2) 0.016(2) 0.0088(16) 0.0030(15) 0.0012(17)
N2 0.024(2) 0.030(2) 0.013(2) 0.0073(18) 0.0011(16) -0.0075(19)
N3 0.024(2) 0.018(2) 0.022(2) -0.0054(17) 0.0071(16) -0.0005(17)
N4 0.032(2) 0.025(2) 0.014(2) -0.0010(19) 0.0047(17) 0.013(2)
N5 0.0239(19) 0.015(2) 0.0162(19) -0.0040(16) 0.0031(15) 0.0024(17)
N6 0.030(2) 0.019(2) 0.0071(19) 0.0009(16) 0.0018(16) -0.0054(18)
N7 0.027(2) 0.021(2) 0.0125(19) 0.0073(16) 0.0014(15) 0.0008(17)
N8 0.032(2) 0.021(2) 0.011(2) 0.0025(18) 0.0010(17) 0.0113(18)
O1 0.0192(15) 0.0235(18) 0.0187(16) -0.0085(14) 0.0029(12) 0.0016(13)
O2 0.0209(17) 0.025(2) 0.0188(17) -0.0088(15) 0.0029(13) 0.0010(15)
O3 0.0240(16) 0.0196(17) 0.0223(17) -0.0072(14) 0.0037(13) 0.0022(14)
O4 0.0263(17) 0.0203(18) 0.0166(16) 0.0106(14) 0.0054(14) 0.0008(14)
O5 0.0126(15) 0.0222(18) 0.0207(16) 0.0082(14) 0.0028(12) 0.0010(14)
O6 0.0194(16) 0.0202(18) 0.0211(17) 0.0058(14) 0.0015(13) -0.0031(14)
O7 0.0276(16) 0.0177(16) 0.0186(16) 0.0005(14) 0.0052(13) -0.0058(15)
O8 0.0272(16) 0.0163(16) 0.0191(16) -0.0005(14) 0.0061(13) 0.0081(15)
O9 0.0202(15) 0.0220(17) 0.0105(15) 0.0024(13) 0.0051(11) -0.0015(13)
O10 0.0189(15) 0.0206(16) 0.0131(15) -0.0085(13) 0.0028(12) -0.0002(13)

loop_
_atom_type_symbol
_atom_type_description
_atom_type_scat_dispersion_real
_atom_type_scat_dispersion_imag
_atom_type_scat_source
C C 0.0033 0.0016 'International Tables Vol C Tables 4.2.6.8 and 6.1.1.4'
H H 0.0000 0.0000 'International Tables Vol C Tables 4.2.6.8 and 6.1.1.4'
N N 0.0061 0.0033 'International Tables Vol C Tables 4.2.6.8 and 6.1.1.4'
O O 0.0106 0.0060 'International Tables Vol C Tables 4.2.6.8 and 6.1.1.4'

loop_
_geom_angle_atom_site_label_1
_geom_angle_atom_site_label_2
_geom_angle_atom_site_label_3
_geom_angle
O1 C1 C2 117.0(3)
O1 C1 C6 122.7(4)
C2 C1 C6 120.3(4)
O2 C2 C1 118.6(3)
O2 C2 C3 121.8(4)
C1 C2 C3 119.7(3)
O3 C3 C4 125.5(4)
O3 C3 C2 115.2(3)
C4 C3 C2 119.3(4)
C3 C4 C5 120.4(4)
C6 C5 C4 120.0(4)
C5 C6 C1 120.2(4)
O4 C7 C8 116.0(3)
O4 C7 C12 123.8(4)
C8 C7 C12 120.2(4)
O5 C8 C7 118.3(4)
O5 C8 C9 121.4(3)
C7 C8 C9 120.3(3)
O6 C9 C10 125.0(4)
O6 C9 C8 115.6(3)
C10 C9 C8 119.3(4)
C11 C10 C9 119.5(4)
C10 C11 C12 121.8(4)
C11 C12 C7 118.8(4)
C17 C13 C14 118.2(4)
C17 C13 C18 123.2(4)
C14 C13 C18 118.6(4)
C15 C14 C13 118.8(4)
N1 C15 C14 123.9(4)
N1 C16 C17 123.3(4)
C16 C17 C13 118.9(4)
O7 C18 N2 124.0(4)
O7 C18 C13 120.5(4)
N2 C18 C13 115.5(4)
C23 C19 C20 117.5(4)
C23 C19 C24 124.4(4)
C20 C19 C24 118.0(3)
C21 C20 C19 119.1(4)
N3 C21 C20 123.4(4)
N3 C22 C23 124.0(4)
C22 C23 C19 119.3(4)
O8 C24 N4 123.8(4)
O8 C24 C19 120.0(3)
N4 C24 C19 116.2(4)
C29 C25 C26 117.6(4)
C29 C25 C30 123.3(4)
C26 C25 C30 119.1(3)
C27 C26 C25 119.5(4)
N5 C27 C26 123.4(4)
N5 C28 C29 123.8(4)
C28 C29 C25 118.7(4)
O9 C30 N6 121.9(4)
O9 C30 C25 119.4(4)
N6 C30 C25 118.6(4)
C35 C31 C32 117.7(4)
C35 C31 C36 123.5(4)
C32 C31 C36 118.7(4)
C33 C32 C31 119.1(4)
N7 C33 C32 123.6(4)
N7 C34 C35 122.9(4)
C31 C35 C34 119.2(4)
O10 C36 N8 122.2(4)
O10 C36 C31 119.9(4)
N8 C36 C31 117.9(4)
C15 N1 C16 117.0(4)
C22 N3 C21 116.6(4)
C28 N5 C27 116.9(3)
C34 N7 C33 117.4(4)

loop_
_geom_bond_atom_site_label_1
_geom_bond_atom_site_label_2
_geom_bond_distance
C1 O1 1.369(4)
C1 C2 1.379(5)
C1 C6 1.385(5)
C2 O2 1.371(5)
C2 C3 1.417(5)
C3 O3 1.367(5)
C3 C4 1.375(6)
C4 C5 1.391(6)
C5 C6 1.381(5)
C7 O4 1.371(5)
C7 C8 1.384(5)
C7 C12 1.393(5)
C8 O5 1.363(4)
C8 C9 1.405(5)
C9 O6 1.353(5)
C9 C10 1.387(5)
C10 C11 1.379(6)
C11 C12 1.384(6)
C13 C17 1.388(6)
C13 C14 1.391(5)
C13 C18 1.509(5)
C14 C15 1.383(6)
C15 N1 1.328(5)
C16 N1 1.350(5)
C16 C17 1.383(5)
C18 O7 1.241(5)
C18 N2 1.327(5)
C19 C23 1.385(6)
C19 C20 1.406(5)
C19 C24 1.508(5)
C20 C21 1.371(6)
C21 N3 1.347(5)
C22 N3 1.345(5)
C22 C23 1.365(5)
C24 O8 1.232(5)
C24 N4 1.330(5)
C25 C29 1.391(5)
C25 C26 1.395(5)
C25 C30 1.501(5)
C26 C27 1.370(5)
C27 N5 1.340(5)
C28 N5 1.338(5)
C28 C29 1.383(5)
C30 O9 1.256(4)
C30 N6 1.316(5)
C31 C35 1.388(5)
C31 C32 1.389(6)
C31 C36 1.506(5)
C32 C33 1.373(6)
C33 N7 1.341(5)
C34 N7 1.330(5)
C34 C35 1.391(5)
C36 O10 1.248(4)
C36 N8 1.322(5)

loop_
_cod_related_entry_id
_cod_related_entry_database
_cod_related_entry_code
1 ChemSpider 30652463
